data_8106926
loop_
_publ_author_name
'Belay, Alebel N.'
'Koen, Renier'
'Venter, Johan A.'
'Drost, Ruben M.'

_publ_section_title
;
 Crystal structure of tris(N-nitroso-N-oxyanilino-\k2 O, O&#x2032;)
 oxidoniobium(V), C18H15N6O7Nb
;
_journal_issue 2
_journal_name_full 'Zeitschrift f\"ur Kristallographie - New Crystal Structures'
_journal_page_first 513
_journal_page_last 515
_journal_paper_doi 10.1515/ncrs-2015-0172
_journal_volume 231
_journal_year 2016
_chemical_formula_moiety 'C18 H15 N6 Nb O7'
_chemical_formula_sum 'C18 H15 N6 Nb O7'
_chemical_formula_weight 520.27
_space_group_crystal_system monoclinic
_space_group_IT_number 14
_space_group_name_Hall '-P 2ybc'
_space_group_name_H-M_alt 'P 1 21/c 1'
_atom_sites_solution_hydrogens geom
_cell_angle_alpha 90.000
_cell_angle_beta 92.198(10)
_cell_angle_gamma 90.000
_cell_formula_units_Z 4
_cell_length_a 13.070(4)
_cell_length_b 10.165(3)
_cell_length_c 15.109(4)
_cell_measurement_reflns_used 9971
_cell_measurement_temperature 293(2)
_cell_measurement_theta_max 28.50
_cell_measurement_theta_min 2.42
_cell_volume 2005.9(10)
_computing_cell_refinement 'Saint-Plus (Bruker, 2008)'
_computing_data_collection 'APEX2 (Bruker, 2012)'
_computing_data_reduction 'SAINT-Plus and XPREP (Bruker, 2008)'
_computing_molecular_graphics 'DIAMOND 3.0c (Brandenburg & Putz, 2004)'
_computing_publication_material 'WinGX publication routines (Farrugia, 2012)'
_computing_structure_refinement 'SHELXL-2013 (Sheldrick, 2013)'
_computing_structure_solution 'SIR-92 (Altomare et al., 1999)'
_diffrn_ambient_temperature 293(2)
_diffrn_measured_fraction_theta_full 0.996
_diffrn_measured_fraction_theta_max 0.998
_diffrn_measurement_device_type 'Bruker APEX-II CCD'
_diffrn_measurement_method '\f and \w scans'
_diffrn_radiation_monochromator Graphite
_diffrn_radiation_type MoK\a
_diffrn_radiation_wavelength 0.71073
_diffrn_reflns_av_R_equivalents 0.0506
_diffrn_reflns_av_unetI/netI 0.0302
_diffrn_reflns_Laue_measured_fraction_full 0.996
_diffrn_reflns_Laue_measured_fraction_max 0.998
_diffrn_reflns_limit_h_max 17
_diffrn_reflns_limit_h_min -17
_diffrn_reflns_limit_k_max 11
_diffrn_reflns_limit_k_min -13
_diffrn_reflns_limit_l_max 16
_diffrn_reflns_limit_l_min -19
_diffrn_reflns_number 35221
_diffrn_reflns_point_group_measured_fraction_full 0.996
_diffrn_reflns_point_group_measured_fraction_max 0.998
_diffrn_reflns_theta_full 25.242
_diffrn_reflns_theta_max 28.000
_diffrn_reflns_theta_min 2.847
_diffrn_source 'fine-focus sealed tube'
_diffrn_source_type Graphite
_exptl_absorpt_coefficient_mu 0.656
_exptl_absorpt_correction_T_max 0.807
_exptl_absorpt_correction_T_min 0.752
_exptl_absorpt_correction_type multi-scan
_exptl_crystal_colour red
_exptl_crystal_density_diffrn 1.723
_exptl_crystal_description Cuboid
_exptl_crystal_F_000 1048
_exptl_crystal_size_max 0.769
_exptl_crystal_size_mid 0.362
_exptl_crystal_size_min 0.327
_refine_diff_density_max 2.371
_refine_diff_density_min -0.646
_refine_diff_density_rms 0.087
_refine_ls_extinction_coef .
_refine_ls_extinction_method none
_refine_ls_goodness_of_fit_ref 1.041
_refine_ls_hydrogen_treatment constr
_refine_ls_matrix_type full
_refine_ls_number_parameters 289
_refine_ls_number_reflns 4825
_refine_ls_number_restraints 0
_refine_ls_restrained_S_all 1.041
_refine_ls_R_factor_all 0.0388
_refine_ls_R_factor_gt 0.0318
_refine_ls_shift/su_max 0.001
_refine_ls_shift/su_mean 0.000
_refine_ls_structure_factor_coef Fsqd
_refine_ls_weighting_details 'w=1/[\s^2^(Fo^2^)+(0.0447P)^2^+2.1068P] where P=(Fo^2^+2Fc^2^)/3'
_refine_ls_weighting_scheme calc
_refine_ls_wR_factor_gt 0.0824
_refine_ls_wR_factor_ref 0.0876
_reflns_Friedel_coverage 0.000
_reflns_Friedel_fraction_full .
_reflns_Friedel_fraction_max .
_reflns_number_gt 4171
_reflns_number_total 4825
_reflns_threshold_expression 'I > 2\s(I)'
_cod_data_source_file suppl_ncrs-2015-0172_suppl.cif
_cod_data_source_block shelx
_cod_original_cell_volume 2005.9(14)
_cod_original_sg_symbol_H-M 'P 21/c'
_cod_database_code 8106926
_shelx_space_group_comment
;
The symmetry employed for this shelxl refinement is uniquely defined
by the following loop, which should always be used as a source of
symmetry information in preference to the above space-group names.
They are only intended as comments.
;
_shelxl_version_number 2013-3
_publcif_info_exptl_table_max_cols 4
_publcif_info_exptl_table_use_headnotes n

loop_
_space_group_symop_operation_xyz
'x, y, z'
'-x, y+1/2, -z+1/2'
'-x, -y, -z'
'x, -y-1/2, z-1/2'

loop_
_atom_site_label
_atom_site_type_symbol
_atom_site_fract_x
_atom_site_fract_y
_atom_site_fract_z
_atom_site_U_iso_or_equiv
_atom_site_adp_type
_atom_site_occupancy
_atom_site_site_symmetry_order
_atom_site_calc_flag
_atom_site_refinement_flags_posn
_atom_site_refinement_flags_adp
_atom_site_refinement_flags_occupancy
_atom_site_disorder_assembly
_atom_site_disorder_group
Nb1 Nb 0.78031(2) 0.12322(2) 0.99989(2) 0.01628(8) Uani 1 1 d . . . . .
O7 O 0.86980(13) 0.24297(16) 1.02145(11) 0.0247(4) Uani 1 1 d . . . . .
O4 O 0.67333(12) -0.04148(17) 1.02614(10) 0.0220(3) Uani 1 1 d . . . . .
O6 O 0.68172(12) 0.20759(15) 0.90289(10) 0.0193(3) Uani 1 1 d . . . . .
O5 O 0.65960(14) 0.23351(18) 1.05980(11) 0.0288(4) Uani 1 1 d . . . . .
O1 O 0.81473(12) 0.06077(15) 0.87332(10) 0.0197(3) Uani 1 1 d . . . . .
O3 O 0.79087(12) 0.07205(16) 1.13356(10) 0.0204(3) Uani 1 1 d . . . . .
O2 O 0.88423(13) -0.04192(16) 1.00663(10) 0.0222(3) Uani 1 1 d . . . . .
N5 N 0.67252(15) -0.0894(2) 1.10557(13) 0.0215(4) Uani 1 1 d . . . . .
N6 N 0.73445(14) -0.02854(18) 1.15935(12) 0.0174(4) Uani 1 1 d . . . . .
N1 N 0.91611(15) -0.09648(19) 0.93537(13) 0.0209(4) Uani 1 1 d . . . . .
N2 N 0.87864(14) -0.04070(18) 0.86629(12) 0.0172(4) Uani 1 1 d . . . . .
N3 N 0.60598(15) 0.28280(19) 0.92944(13) 0.0202(4) Uani 1 1 d . . . . .
C1 C 0.90238(16) -0.0818(2) 0.77870(15) 0.0177(4) Uani 1 1 d . . . . .
C7 C 0.74102(17) -0.0614(2) 1.25184(14) 0.0186(4) Uani 1 1 d . . . . .
C18 C 0.4579(2) 0.4188(3) 0.88956(19) 0.0308(6) Uani 1 1 d . . . . .
H18 H 0.4415 0.4230 0.9488 0.037 Uiso 1 1 calc R U . . .
C13 C 0.54154(17) 0.3468(2) 0.86287(16) 0.0210(5) Uani 1 1 d . . . . .
C9 C 0.80741(19) -0.0157(3) 1.39749(16) 0.0265(5) Uani 1 1 d . . . . .
H9 H 0.8484 0.0346 1.4361 0.032 Uiso 1 1 calc R U . . .
C4 C 0.94585(18) -0.1577(3) 0.60950(16) 0.0255(5) Uani 1 1 d . . . . .
H4 H 0.9605 -0.1836 0.5523 0.031 Uiso 1 1 calc R U . . .
N4 N 0.59228(17) 0.2975(2) 1.01156(14) 0.0284(5) Uani 1 1 d . . . . .
C14 C 0.56620(17) 0.3362(2) 0.77501(16) 0.0214(5) Uani 1 1 d . . . . .
H14 H 0.6218 0.2859 0.7587 0.026 Uiso 1 1 calc R U . . .
C10 C 0.7509(2) -0.1194(3) 1.43018(16) 0.0268(5) Uani 1 1 d . . . . .
H10 H 0.7542 -0.1389 1.4904 0.032 Uiso 1 1 calc R U . . .
C5 C 0.91391(19) -0.0301(2) 0.62583(16) 0.0259(5) Uani 1 1 d . . . . .
H5 H 0.9083 0.0301 0.5795 0.031 Uiso 1 1 calc R U . . .
C15 C 0.50597(19) 0.4023(2) 0.71174(18) 0.0268(5) Uani 1 1 d . . . . .
H15 H 0.5214 0.3969 0.6523 0.032 Uiso 1 1 calc R U . . .
C8 C 0.80307(18) 0.0134(2) 1.30759(15) 0.0229(5) Uani 1 1 d . . . . .
H8 H 0.8414 0.0822 1.2855 0.027 Uiso 1 1 calc R U . . .
C11 C 0.6899(2) -0.1934(3) 1.37256(17) 0.0307(6) Uani 1 1 d . . . . .
H11 H 0.6523 -0.2631 1.3943 0.037 Uiso 1 1 calc R U . . .
C12 C 0.6838(2) -0.1653(3) 1.28271(16) 0.0258(5) Uani 1 1 d . . . . .
H12 H 0.6423 -0.2150 1.2441 0.031 Uiso 1 1 calc R U . . .
C3 C 0.95580(19) -0.2461(2) 0.67873(17) 0.0262(5) Uani 1 1 d . . . . .
H3 H 0.9763 -0.3319 0.6675 0.031 Uiso 1 1 calc R U . . .
C16 C 0.4233(2) 0.4760(2) 0.73664(19) 0.0321(6) Uani 1 1 d . . . . .
H16 H 0.3834 0.5203 0.6940 0.039 Uiso 1 1 calc R U . . .
C2 C 0.93580(18) -0.2093(2) 0.76447(16) 0.0231(5) Uani 1 1 d . . . . .
H2 H 0.9445 -0.2682 0.8112 0.028 Uiso 1 1 calc R U . . .
C17 C 0.3997(2) 0.4841(3) 0.8248(2) 0.0364(7) Uani 1 1 d . . . . .
H17 H 0.3438 0.5341 0.8409 0.044 Uiso 1 1 calc R U . . .
C6 C 0.89040(18) 0.0081(2) 0.71054(15) 0.0217(5) Uani 1 1 d . . . . .
H6 H 0.8669 0.0927 0.7214 0.026 Uiso 1 1 calc R U . . .

loop_
_atom_site_aniso_label
_atom_site_aniso_U_11
_atom_site_aniso_U_22
_atom_site_aniso_U_33
_atom_site_aniso_U_23
_atom_site_aniso_U_13
_atom_site_aniso_U_12
Nb1 0.01888(12) 0.01571(11) 0.01420(11) 0.00035(7) 0.00005(7) 0.00090(7)
O7 0.0283(9) 0.0206(8) 0.0249(9) 0.0021(7) -0.0024(7) -0.0019(7)
O4 0.0242(8) 0.0256(8) 0.0160(7) 0.0001(6) -0.0018(6) -0.0044(7)
O6 0.0202(8) 0.0197(8) 0.0181(8) -0.0016(6) 0.0012(6) 0.0086(6)
O5 0.0336(10) 0.0343(10) 0.0188(8) -0.0003(7) 0.0029(7) 0.0145(8)
O1 0.0234(8) 0.0189(8) 0.0167(7) 0.0005(6) 0.0001(6) 0.0101(6)
O3 0.0243(8) 0.0189(8) 0.0179(8) 0.0018(6) -0.0015(6) -0.0060(6)
O2 0.0248(8) 0.0226(8) 0.0191(8) 0.0025(6) -0.0008(6) 0.0055(7)
N5 0.0230(10) 0.0246(10) 0.0169(9) -0.0011(8) 0.0001(7) -0.0045(8)
N6 0.0181(9) 0.0163(9) 0.0177(9) 0.0009(7) 0.0010(7) -0.0011(7)
N1 0.0228(10) 0.0198(9) 0.0198(10) 0.0016(8) -0.0009(8) 0.0044(8)
N2 0.0164(9) 0.0156(8) 0.0197(9) -0.0004(7) 0.0003(7) 0.0039(7)
N3 0.0213(10) 0.0188(9) 0.0206(9) -0.0029(7) 0.0020(7) 0.0063(7)
C1 0.0140(10) 0.0191(10) 0.0200(11) -0.0034(9) -0.0007(8) -0.0001(8)
C7 0.0194(11) 0.0208(11) 0.0156(10) 0.0010(8) 0.0019(8) 0.0023(8)
C18 0.0261(13) 0.0312(13) 0.0348(14) -0.0114(11) -0.0037(11) 0.0105(11)
C13 0.0184(11) 0.0156(10) 0.0288(12) -0.0007(9) -0.0035(9) 0.0037(8)
C9 0.0274(13) 0.0309(13) 0.0206(11) -0.0024(10) -0.0042(9) -0.0053(10)
C4 0.0227(12) 0.0330(13) 0.0209(12) -0.0078(10) 0.0021(9) 0.0019(10)
N4 0.0308(11) 0.0308(11) 0.0237(10) -0.0027(9) 0.0035(9) 0.0117(9)
C14 0.0167(11) 0.0185(10) 0.0290(12) 0.0030(9) -0.0009(9) -0.0007(8)
C10 0.0268(13) 0.0372(14) 0.0165(11) 0.0042(10) 0.0011(9) -0.0039(10)
C5 0.0319(13) 0.0275(12) 0.0180(11) 0.0007(10) -0.0031(9) 0.0020(10)
C15 0.0227(12) 0.0249(12) 0.0323(14) 0.0062(10) -0.0041(10) -0.0066(9)
C8 0.0247(12) 0.0226(11) 0.0212(11) 0.0019(9) 0.0004(9) -0.0030(9)
C11 0.0318(14) 0.0369(15) 0.0233(12) 0.0086(11) -0.0011(10) -0.0104(11)
C12 0.0293(13) 0.0278(12) 0.0201(11) 0.0016(10) -0.0020(9) -0.0071(10)
C3 0.0272(13) 0.0217(11) 0.0299(13) -0.0057(10) 0.0039(10) 0.0059(9)
C16 0.0307(14) 0.0208(12) 0.0434(16) 0.0023(11) -0.0168(12) 0.0002(10)
C2 0.0255(12) 0.0183(11) 0.0257(12) 0.0009(9) 0.0034(9) 0.0046(9)
C17 0.0265(13) 0.0301(14) 0.0515(18) -0.0139(13) -0.0120(12) 0.0135(11)
C6 0.0248(12) 0.0177(11) 0.0222(11) -0.0014(9) -0.0034(9) 0.0033(9)

loop_
_atom_type_symbol
_atom_type_description
_atom_type_scat_dispersion_real
_atom_type_scat_dispersion_imag
_atom_type_scat_source
C C 0.0033 0.0016 'International Tables Vol C Tables 4.2.6.8 and 6.1.1.4'
H H 0.0000 0.0000 'International Tables Vol C Tables 4.2.6.8 and 6.1.1.4'
N N 0.0061 0.0033 'International Tables Vol C Tables 4.2.6.8 and 6.1.1.4'
O O 0.0106 0.0060 'International Tables Vol C Tables 4.2.6.8 and 6.1.1.4'
Nb Nb -2.0727 0.6215 'International Tables Vol C Tables 4.2.6.8 and 6.1.1.4'

loop_
_geom_angle_atom_site_label_1
_geom_angle_atom_site_label_2
_geom_angle_atom_site_label_3
_geom_angle
_geom_angle_site_symmetry_1
_geom_angle_site_symmetry_3
O7 Nb1 O1 102.81(8) . .
O7 Nb1 O3 88.49(7) . .
O1 Nb1 O3 143.67(7) . .
O7 Nb1 O6 103.85(8) . .
O1 Nb1 O6 68.36(6) . .
O3 Nb1 O6 142.65(6) . .
O7 Nb1 O2 96.89(8) . .
O1 Nb1 O2 69.41(6) . .
O3 Nb1 O2 75.06(6) . .
O6 Nb1 O2 136.00(6) . .
O7 Nb1 O5 93.20(8) . .
O1 Nb1 O5 136.89(6) . .
O3 Nb1 O5 75.29(7) . .
O6 Nb1 O5 69.02(6) . .
O2 Nb1 O5 148.34(6) . .
O7 Nb1 O4 158.52(7) . .
O1 Nb1 O4 95.37(6) . .
O3 Nb1 O4 70.04(6) . .
O6 Nb1 O4 93.37(7) . .
O2 Nb1 O4 78.77(7) . .
O5 Nb1 O4 80.91(7) . .
N5 O4 Nb1 118.36(13) . .
N3 O6 Nb1 118.06(13) . .
N4 O5 Nb1 121.02(14) . .
N2 O1 Nb1 117.86(12) . .
N6 O3 Nb1 117.35(12) . .
N1 O2 Nb1 121.07(13) . .
N6 N5 O4 112.22(18) . .
N5 N6 O3 121.94(18) . .
N5 N6 C7 121.10(18) . .
O3 N6 C7 116.85(17) . .
N2 N1 O2 111.48(18) . .
N1 N2 O1 120.18(18) . .
N1 N2 C1 122.61(18) . .
O1 N2 C1 117.21(17) . .
N4 N3 O6 119.92(19) . .
N4 N3 C13 121.89(19) . .
O6 N3 C13 118.18(18) . .
C6 C1 C2 122.0(2) . .
C6 C1 N2 118.3(2) . .
C2 C1 N2 119.7(2) . .
C8 C7 C12 121.9(2) . .
C8 C7 N6 118.6(2) . .
C12 C7 N6 119.5(2) . .
C17 C18 C13 117.7(3) . .
C17 C18 H18 121.2 . .
C13 C18 H18 121.2 . .
C14 C13 C18 122.4(2) . .
C14 C13 N3 118.9(2) . .
C18 C13 N3 118.7(2) . .
C10 C9 C8 120.5(2) . .
C10 C9 H9 119.8 . .
C8 C9 H9 119.8 . .
C3 C4 C5 119.6(2) . .
C3 C4 H4 120.2 . .
C5 C4 H4 120.2 . .
N3 N4 O5 111.88(18) . .
C13 C14 C15 118.5(2) . .
C13 C14 H14 120.8 . .
C15 C14 H14 120.8 . .
C11 C10 C9 119.4(2) . .
C11 C10 H10 120.3 . .
C9 C10 H10 120.3 . .
C6 C5 C4 120.4(2) . .
C6 C5 H5 119.8 . .
C4 C5 H5 119.8 . .
C16 C15 C14 120.3(3) . .
C16 C15 H15 119.8 . .
C14 C15 H15 119.8 . .
C7 C8 C9 118.8(2) . .
C7 C8 H8 120.6 . .
C9 C8 H8 120.6 . .
C10 C11 C12 121.0(2) . .
C10 C11 H11 119.5 . .
C12 C11 H11 119.5 . .
C7 C12 C11 118.4(2) . .
C7 C12 H12 120.8 . .
C11 C12 H12 120.8 . .
C4 C3 C2 121.2(2) . .
C4 C3 H3 119.4 . .
C2 C3 H3 119.4 . .
C15 C16 C17 120.2(2) . .
C15 C16 H16 119.9 . .
C17 C16 H16 119.9 . .
C3 C2 C1 118.1(2) . .
C3 C2 H2 121.0 . .
C1 C2 H2 121.0 . .
C16 C17 C18 121.0(2) . .
C16 C17 H17 119.5 . .
C18 C17 H17 119.5 . .
C1 C6 C5 118.8(2) . .
C1 C6 H6 120.6 . .
C5 C6 H6 120.6 . .

loop_
_geom_bond_atom_site_label_1
_geom_bond_atom_site_label_2
_geom_bond_distance
_geom_bond_site_symmetry_2
Nb1 O7 1.7107(18) .
Nb1 O1 2.0805(16) .
Nb1 O3 2.0850(17) .
Nb1 O6 2.0974(16) .
Nb1 O2 2.1593(18) .
Nb1 O5 2.1621(17) .
Nb1 O4 2.2266(18) .
O4 N5 1.296(3) .
O6 N3 1.325(2) .
O5 N4 1.296(3) .
O1 N2 1.334(2) .
O3 N6 1.328(2) .
O2 N1 1.294(3) .
N5 N6 1.283(3) .
N6 C7 1.436(3) .
N1 N2 1.270(3) .
N2 C1 1.433(3) .
N3 N4 1.269(3) .
N3 C13 1.442(3) .
C1 C6 1.381(3) .
C1 C2 1.387(3) .
C7 C8 1.376(3) .
C7 C12 1.385(3) .
C18 C17 1.386(4) .
C18 C13 1.388(3) .
C18 H18 0.9300 .
C13 C14 1.382(3) .
C9 C10 1.389(3) .
C9 C8 1.389(3) .
C9 H9 0.9300 .
C4 C3 1.381(4) .
C4 C5 1.388(4) .
C4 H4 0.9300 .
C14 C15 1.388(3) .
C14 H14 0.9300 .
C10 C11 1.381(4) .
C10 H10 0.9300 .
C5 C6 1.383(3) .
C5 H5 0.9300 .
C15 C16 1.378(4) .
C15 H15 0.9300 .
C8 H8 0.9300 .
C11 C12 1.387(3) .
C11 H11 0.9300 .
C12 H12 0.9300 .
C3 C2 1.383(3) .
C3 H3 0.9300 .
C16 C17 1.381(4) .
C16 H16 0.9300 .
C2 H2 0.9300 .
C17 H17 0.9300 .
C6 H6 0.9300 .

loop_
_publcif_info_datablock.id
_publcif_info_datablock.publ_exptl
_publcif_info_datablock.publ_geom
_publcif_info_datablock.structure
{3b1e9323-f337-4786-89c2-f3d30b9408d8} ? ? ?
{02992089-4390-46c8-b26e-1bb41851499a} y y y

loop_
_publcif_info_exptl_table_extra_item
sin_theta_over_lambda_max

loop_
_publcif_info_tables.block_id
_publcif_info_tables.reference_item
{3b1e9323-f337-4786-89c2-f3d30b9408d8} '_publcif_info_datablock.publ_exptl'

loop_
_publcif_info_cif.paper_type
CE
